data_1505111
loop_
_publ_author_name
'Sonoda, Yoriko'
'Goto, Midori'
'Tsuzuki, Seiji'
'Tamaoki, Nobuyuki'

_publ_section_title
;
 Fluorinated diphenylpolyenes: crystal structures and emission properties.
;
_journal_issue 51
_journal_name_full 'The journal of physical chemistry. A'
_journal_page_first 13441
_journal_page_last 13451
_journal_paper_doi 10.1021/jp0766104
_journal_volume 111
_journal_year 2007
_chemical_formula_moiety 'C18 H14 F2'
_chemical_formula_sum 'C18 H14 F2'
_chemical_formula_weight 268.29
_chemical_name_systematic
; 
 ? 
;
_space_group_IT_number 2
_symmetry_cell_setting triclinic
_symmetry_space_group_name_Hall '-P 1'
_symmetry_space_group_name_H-M 'P -1'
_atom_sites_solution_hydrogens geom
_atom_sites_solution_primary direct
_atom_sites_solution_secondary difmap
_audit_creation_method SHELXL-97
_cell_angle_alpha 85.425(8)
_cell_angle_beta 84.296(9)
_cell_angle_gamma 75.810(8)
_cell_formula_units_Z 4
_cell_length_a 9.582(4)
_cell_length_b 11.523(5)
_cell_length_c 12.890(5)
_cell_measurement_reflns_used 723
_cell_measurement_temperature 183(2)
_cell_measurement_theta_max 23.616
_cell_measurement_theta_min 2.490
_cell_volume 1370.7(10)
_computing_cell_refinement 'Bruker SMART'
_computing_data_collection 'Bruker SMART'
_computing_data_reduction 'Bruker SMART'
_computing_molecular_graphics 'Bruker SHELXTL'
_computing_publication_material 'Bruker SHELXTL'
_computing_structure_refinement 'SHELXL-97 (Sheldrick, 1997)'
_computing_structure_solution 'SHELXS-97 (Sheldrick, 1990)'
_diffrn_ambient_temperature 183(2)
_diffrn_detector_area_resol_mean 8.366
_diffrn_measured_fraction_theta_full 0.988
_diffrn_measured_fraction_theta_max 0.868
_diffrn_measurement_device_type 'CCD area detector'
_diffrn_measurement_method 'phi and omega scans'
_diffrn_radiation_monochromator graphite
_diffrn_radiation_source 'rotating unit'
_diffrn_radiation_type MoK\a
_diffrn_radiation_wavelength 0.71073
_diffrn_reflns_av_R_equivalents 0.0394
_diffrn_reflns_av_sigmaI/netI 0.1146
_diffrn_reflns_limit_h_max 11
_diffrn_reflns_limit_h_min -12
_diffrn_reflns_limit_k_max 15
_diffrn_reflns_limit_k_min -12
_diffrn_reflns_limit_l_max 16
_diffrn_reflns_limit_l_min -15
_diffrn_reflns_number 8586
_diffrn_reflns_theta_full 26.22
_diffrn_reflns_theta_max 28.29
_diffrn_reflns_theta_min 1.59
_diffrn_standards_decay_% 0.0
_diffrn_standards_interval_time 1540
_diffrn_standards_number 36
_exptl_absorpt_coefficient_mu 0.093
_exptl_absorpt_correction_T_max 0.9972
_exptl_absorpt_correction_T_min 0.9816
_exptl_absorpt_correction_type multi-scan
_exptl_absorpt_process_details sadabs
_exptl_crystal_colour 'pale yellow'
_exptl_crystal_density_diffrn 1.300
_exptl_crystal_density_method 'not measured'
_exptl_crystal_description needle
_exptl_crystal_F_000 560
_exptl_crystal_size_max 0.20
_exptl_crystal_size_mid 0.04
_exptl_crystal_size_min 0.03
_refine_diff_density_max 0.186
_refine_diff_density_min -0.234
_refine_diff_density_rms 0.050
_refine_ls_extinction_method none
_refine_ls_goodness_of_fit_ref 0.928
_refine_ls_hydrogen_treatment constr
_refine_ls_matrix_type full
_refine_ls_number_parameters 361
_refine_ls_number_reflns 5926
_refine_ls_number_restraints 0
_refine_ls_restrained_S_all 0.928
_refine_ls_R_factor_all 0.1948
_refine_ls_R_factor_gt 0.0663
_refine_ls_shift/su_max 0.001
_refine_ls_shift/su_mean 0.000
_refine_ls_structure_factor_coef Fsqd
_refine_ls_weighting_details 'calc w=1/[\s^2^(Fo^2^)+(0.0573P)^2^+0.0000P] where P=(Fo^2^+2Fc^2^)/3'
_refine_ls_weighting_scheme calc
_refine_ls_wR_factor_gt 0.1169
_refine_ls_wR_factor_ref 0.1642
_reflns_number_gt 2264
_reflns_number_total 5926
_reflns_threshold_expression >2sigma(I)
_cod_data_source_file jp0766104-file003.cif
_cod_data_source_block xu117b
_cod_original_cell_volume 1370.8(10)
_cod_database_code 1505111

loop_
_symmetry_equiv_pos_as_xyz
'x, y, z'
'-x, -y, -z'

loop_
_atom_site_label
_atom_site_type_symbol
_atom_site_fract_x
_atom_site_fract_y
_atom_site_fract_z
_atom_site_U_iso_or_equiv
_atom_site_adp_type
_atom_site_occupancy
_atom_site_symmetry_multiplicity
_atom_site_calc_flag
_atom_site_refinement_flags
C1 C 0.7951(4) -0.2071(3) 0.3777(2) 0.0365(9) Uani 1 1 d .
H1 H 0.7137 -0.2076 0.3414 0.044 Uiso 1 1 calc R
C2 C 0.8447(4) -0.3002(3) 0.4497(3) 0.0435(9) Uani 1 1 d .
H2 H 0.7986 -0.3647 0.4628 0.052 Uiso 1 1 calc R
C3 C 0.9612(4) -0.2974(3) 0.5015(3) 0.0436(10) Uani 1 1 d .
C4 C 1.0300(4) -0.2061(3) 0.4873(3) 0.0414(9) Uani 1 1 d .
H4 H 1.1098 -0.2061 0.5256 0.050 Uiso 1 1 calc R
C5 C 0.9794(4) -0.1131(3) 0.4149(2) 0.0357(8) Uani 1 1 d .
H5 H 1.0250 -0.0481 0.4040 0.043 Uiso 1 1 calc R
C6 C 0.8627(4) -0.1132(3) 0.3578(2) 0.0323(9) Uani 1 1 d .
C7 C 0.8194(4) -0.0145(3) 0.2786(2) 0.0353(9) Uani 1 1 d .
H7 H 0.8734 0.0451 0.2719 0.042 Uiso 1 1 calc R
C8 C 0.7131(4) 0.0011(3) 0.2152(2) 0.0380(9) Uani 1 1 d .
H8 H 0.6552 -0.0556 0.2210 0.046 Uiso 1 1 calc R
C9 C 0.6825(4) 0.1002(3) 0.1384(2) 0.0381(9) Uani 1 1 d .
H9 H 0.7432 0.1548 0.1322 0.046 Uiso 1 1 calc R
C10 C 0.5738(4) 0.1214(3) 0.0743(3) 0.0417(9) Uani 1 1 d .
H10 H 0.5151 0.0655 0.0772 0.050 Uiso 1 1 calc R
C11 C 0.5428(4) 0.2249(3) 0.0018(2) 0.0380(9) Uani 1 1 d .
H11 H 0.6074 0.2763 -0.0053 0.046 Uiso 1 1 calc R
C12 C 0.4297(4) 0.2534(3) -0.0559(2) 0.0366(9) Uani 1 1 d .
H12 H 0.3737 0.1957 -0.0548 0.044 Uiso 1 1 calc R
C13 C 0.3820(4) 0.3643(3) -0.1210(2) 0.0317(8) Uani 1 1 d .
C14 C 0.4551(4) 0.4560(3) -0.1325(2) 0.0360(8) Uani 1 1 d .
H14 H 0.5431 0.4457 -0.1009 0.043 Uiso 1 1 calc R
C15 C 0.4004(4) 0.5629(3) -0.1901(2) 0.0371(9) Uani 1 1 d .
H15 H 0.4503 0.6253 -0.1979 0.044 Uiso 1 1 calc R
C16 C 0.2740(4) 0.5756(3) -0.2347(2) 0.0388(9) Uani 1 1 d .
C17 C 0.1987(4) 0.4883(3) -0.2268(2) 0.0404(9) Uani 1 1 d .
H17 H 0.1113 0.4997 -0.2593 0.048 Uiso 1 1 calc R
C18 C 0.2541(4) 0.3819(3) -0.1695(2) 0.0376(9) Uani 1 1 d .
H18 H 0.2036 0.3201 -0.1633 0.045 Uiso 1 1 calc R
C19 C 1.1536(3) 0.5352(3) 1.0791(2) 0.0350(8) Uani 1 1 d .
H19 H 1.1403 0.5332 1.0073 0.042 Uiso 1 1 calc R
C20 C 1.2125(3) 0.4294(3) 1.1344(2) 0.0375(9) Uani 1 1 d .
H20 H 1.2391 0.3554 1.1014 0.045 Uiso 1 1 calc R
C21 C 1.2317(4) 0.4338(3) 1.2381(3) 0.0356(9) Uani 1 1 d .
C22 C 1.1975(4) 0.5390(3) 1.2879(2) 0.0390(9) Uani 1 1 d .
H22 H 1.2138 0.5397 1.3594 0.047 Uiso 1 1 calc R
C23 C 1.1384(3) 0.6448(3) 1.2318(2) 0.0367(9) Uani 1 1 d .
H23 H 1.1145 0.7184 1.2654 0.044 Uiso 1 1 calc R
C24 C 1.1133(4) 0.6450(3) 1.1264(3) 0.0327(8) Uani 1 1 d .
C25 C 1.0400(3) 0.7578(3) 1.0726(3) 0.0363(9) Uani 1 1 d .
H25 H 1.0260 0.8291 1.1086 0.044 Uiso 1 1 calc R
C26 C 0.9918(4) 0.7689(3) 0.9783(3) 0.0368(9) Uani 1 1 d .
H26 H 1.0137 0.6992 0.9393 0.044 Uiso 1 1 calc R
C27 C 0.9086(4) 0.8783(3) 0.9299(3) 0.0420(10) Uani 1 1 d .
H27 H 0.8919 0.9499 0.9659 0.050 Uiso 1 1 calc R
C28 C 0.8533(4) 0.8847(3) 0.8365(3) 0.0420(9) Uani 1 1 d .
H28 H 0.8715 0.8127 0.8011 0.050 Uiso 1 1 calc R
C29 C 0.7690(4) 0.9917(3) 0.7862(3) 0.0407(9) Uani 1 1 d .
H29 H 0.7479 1.0639 0.8216 0.049 Uiso 1 1 calc R
C30 C 0.7191(4) 0.9949(3) 0.6926(3) 0.0395(9) Uani 1 1 d .
H30 H 0.7333 0.9200 0.6622 0.047 Uiso 1 1 calc R
C31 C 0.6451(4) 1.1004(3) 0.6318(3) 0.0322(8) Uani 1 1 d .
C32 C 0.6044(3) 1.2154(3) 0.6700(2) 0.0344(8) Uani 1 1 d .
H32 H 0.6190 1.2254 0.7402 0.041 Uiso 1 1 calc R
C33 C 0.5433(4) 1.3148(3) 0.6076(3) 0.0374(9) Uani 1 1 d .
H33 H 0.5158 1.3924 0.6342 0.045 Uiso 1 1 calc R
C34 C 0.5236(4) 1.2982(3) 0.5065(3) 0.0365(9) Uani 1 1 d .
C35 C 0.5587(4) 1.1881(3) 0.4655(3) 0.0414(9) Uani 1 1 d .
H35 H 0.5417 1.1797 0.3955 0.050 Uiso 1 1 calc R
C36 C 0.6198(3) 1.0887(3) 0.5284(3) 0.0382(9) Uani 1 1 d .
H36 H 0.6449 1.0116 0.5008 0.046 Uiso 1 1 calc R
F1 F 1.0118(2) -0.3920(2) 0.57063(15) 0.0656(7) Uani 1 1 d .
F2 F 0.2195(2) 0.68185(18) -0.28897(15) 0.0602(6) Uani 1 1 d .
F3 F 1.2891(2) 0.32899(17) 1.29167(14) 0.0535(6) Uani 1 1 d .
F4 F 0.4648(2) 1.39629(18) 0.44515(14) 0.0568(6) Uani 1 1 d .

loop_
_atom_site_aniso_label
_atom_site_aniso_U_11
_atom_site_aniso_U_22
_atom_site_aniso_U_33
_atom_site_aniso_U_23
_atom_site_aniso_U_13
_atom_site_aniso_U_12
C1 0.032(2) 0.037(2) 0.040(2) -0.0004(17) -0.0065(17) -0.0073(17)
C2 0.042(2) 0.042(2) 0.047(2) 0.0077(18) -0.0059(19) -0.0137(18)
C3 0.047(2) 0.045(2) 0.034(2) 0.0103(18) -0.0041(19) -0.005(2)
C4 0.040(2) 0.047(2) 0.038(2) -0.0020(18) -0.0102(18) -0.0094(19)
C5 0.034(2) 0.034(2) 0.040(2) -0.0044(17) -0.0004(17) -0.0103(16)
C6 0.0283(19) 0.036(2) 0.0290(19) -0.0036(17) 0.0007(16) -0.0015(16)
C7 0.035(2) 0.032(2) 0.0353(19) 0.0008(16) 0.0020(17) -0.0044(16)
C8 0.036(2) 0.034(2) 0.041(2) -0.0007(18) -0.0022(18) -0.0029(16)
C9 0.038(2) 0.035(2) 0.038(2) 0.0013(17) -0.0017(17) -0.0053(16)
C10 0.041(2) 0.039(2) 0.040(2) 0.0007(18) -0.0014(18) -0.0029(18)
C11 0.038(2) 0.034(2) 0.039(2) 0.0005(17) -0.0014(18) -0.0044(17)
C12 0.036(2) 0.038(2) 0.035(2) -0.0012(17) -0.0040(17) -0.0053(17)
C13 0.0339(19) 0.034(2) 0.0247(17) -0.0057(15) 0.0001(15) -0.0030(16)
C14 0.033(2) 0.040(2) 0.0332(19) -0.0019(17) -0.0011(16) -0.0067(17)
C15 0.036(2) 0.034(2) 0.041(2) 0.0017(17) -0.0063(17) -0.0100(16)
C16 0.039(2) 0.039(2) 0.035(2) 0.0034(18) -0.0037(17) -0.0024(18)
C17 0.031(2) 0.054(3) 0.035(2) -0.0012(18) -0.0101(17) -0.0061(18)
C18 0.035(2) 0.042(2) 0.0368(19) -0.0019(17) -0.0015(17) -0.0120(17)
C19 0.0278(19) 0.043(2) 0.0327(18) -0.0057(17) -0.0004(16) -0.0062(17)
C20 0.034(2) 0.032(2) 0.043(2) -0.0061(17) -0.0039(17) 0.0013(16)
C21 0.028(2) 0.036(2) 0.040(2) 0.0079(18) -0.0115(17) -0.0032(16)
C22 0.034(2) 0.049(2) 0.0326(19) -0.0006(18) -0.0064(17) -0.0070(18)
C23 0.036(2) 0.035(2) 0.038(2) -0.0071(17) -0.0015(17) -0.0063(16)
C24 0.0242(18) 0.037(2) 0.036(2) 0.0017(16) -0.0030(16) -0.0072(15)
C25 0.031(2) 0.034(2) 0.044(2) -0.0003(17) -0.0027(18) -0.0076(16)
C26 0.035(2) 0.031(2) 0.042(2) 0.0047(17) -0.0013(18) -0.0064(16)
C27 0.039(2) 0.037(2) 0.048(2) 0.0056(18) -0.0029(19) -0.0087(17)
C28 0.039(2) 0.034(2) 0.050(2) 0.0102(18) -0.0024(19) -0.0071(17)
C29 0.040(2) 0.033(2) 0.045(2) 0.0034(18) -0.0020(19) -0.0027(17)
C30 0.036(2) 0.028(2) 0.051(2) 0.0043(18) -0.0005(19) -0.0029(16)
C31 0.028(2) 0.031(2) 0.038(2) -0.0011(17) 0.0006(16) -0.0086(16)
C32 0.033(2) 0.036(2) 0.0335(19) -0.0017(17) -0.0043(16) -0.0072(16)
C33 0.040(2) 0.027(2) 0.045(2) -0.0027(17) -0.0064(18) -0.0043(16)
C34 0.035(2) 0.032(2) 0.042(2) 0.0107(18) -0.0109(18) -0.0073(16)
C35 0.042(2) 0.048(2) 0.0331(19) -0.0016(18) -0.0079(17) -0.0072(18)
C36 0.033(2) 0.035(2) 0.046(2) -0.0114(18) 0.0004(17) -0.0059(16)
F1 0.0695(16) 0.0635(16) 0.0628(14) 0.0290(12) -0.0236(13) -0.0172(13)
F2 0.0619(15) 0.0481(14) 0.0666(14) 0.0186(12) -0.0211(12) -0.0063(11)
F3 0.0589(14) 0.0437(14) 0.0511(12) 0.0112(11) -0.0129(11) -0.0005(11)
F4 0.0707(16) 0.0446(14) 0.0537(13) 0.0118(11) -0.0235(12) -0.0084(11)

loop_
_atom_type_symbol
_atom_type_description
_atom_type_scat_dispersion_real
_atom_type_scat_dispersion_imag
_atom_type_scat_source
C C 0.0033 0.0016 'International Tables Vol C Tables 4.2.6.8 and 6.1.1.4'
H H 0.0000 0.0000 'International Tables Vol C Tables 4.2.6.8 and 6.1.1.4'
F F 0.0171 0.0103 'International Tables Vol C Tables 4.2.6.8 and 6.1.1.4'

loop_
_geom_angle_atom_site_label_1
_geom_angle_atom_site_label_2
_geom_angle_atom_site_label_3
_geom_angle
C2 C1 C6 120.9(3)
C2 C1 H1 119.6
C6 C1 H1 119.6
C3 C2 C1 118.6(4)
C3 C2 H2 120.7
C1 C2 H2 120.7
C4 C3 C2 123.2(4)
C4 C3 F1 118.7(4)
C2 C3 F1 118.0(4)
C3 C4 C5 117.7(4)
C3 C4 H4 121.2
C5 C4 H4 121.2
C4 C5 C6 121.3(3)
C4 C5 H5 119.3
C6 C5 H5 119.3
C1 C6 C5 118.2(3)
C1 C6 C7 123.5(3)
C5 C6 C7 118.3(3)
C8 C7 C6 127.7(4)
C8 C7 H7 116.1
C6 C7 H7 116.1
C7 C8 C9 123.0(4)
C7 C8 H8 118.5
C9 C8 H8 118.5
C10 C9 C8 125.1(4)
C10 C9 H9 117.5
C8 C9 H9 117.5
C9 C10 C11 123.3(4)
C9 C10 H10 118.4
C11 C10 H10 118.4
C12 C11 C10 124.6(4)
C12 C11 H11 117.7
C10 C11 H11 117.7
C11 C12 C13 127.3(4)
C11 C12 H12 116.4
C13 C12 H12 116.4
C18 C13 C14 118.0(3)
C18 C13 C12 118.9(4)
C14 C13 C12 123.0(3)
C13 C14 C15 120.8(3)
C13 C14 H14 119.6
C15 C14 H14 119.6
C16 C15 C14 118.6(3)
C16 C15 H15 120.7
C14 C15 H15 120.7
C15 C16 C17 123.1(3)
C15 C16 F2 118.1(3)
C17 C16 F2 118.8(3)
C16 C17 C18 118.0(3)
C16 C17 H17 121.0
C18 C17 H17 121.0
C13 C18 C17 121.5(3)
C13 C18 H18 119.2
C17 C18 H18 119.2
C20 C19 C24 121.7(3)
C20 C19 H19 119.2
C24 C19 H19 119.2
C21 C20 C19 118.4(3)
C21 C20 H20 120.8
C19 C20 H20 120.8
F3 C21 C22 119.6(3)
F3 C21 C20 117.9(3)
C22 C21 C20 122.5(3)
C21 C22 C23 118.6(3)
C21 C22 H22 120.7
C23 C22 H22 120.7
C22 C23 C24 121.2(3)
C22 C23 H23 119.4
C24 C23 H23 119.4
C19 C24 C23 117.5(3)
C19 C24 C25 123.3(3)
C23 C24 C25 119.1(3)
C26 C25 C24 125.9(3)
C26 C25 H25 117.0
C24 C25 H25 117.0
C25 C26 C27 125.5(3)
C25 C26 H26 117.3
C27 C26 H26 117.3
C28 C27 C26 123.9(3)
C28 C27 H27 118.1
C26 C27 H27 118.1
C27 C28 C29 125.6(4)
C27 C28 H28 117.2
C29 C28 H28 117.2
C30 C29 C28 123.8(4)
C30 C29 H29 118.1
C28 C29 H29 118.1
C29 C30 C31 127.4(3)
C29 C30 H30 116.3
C31 C30 H30 116.3
C32 C31 C36 117.7(3)
C32 C31 C30 123.1(3)
C36 C31 C30 119.2(3)
C33 C32 C31 121.5(3)
C33 C32 H32 119.3
C31 C32 H32 119.3
C34 C33 C32 118.2(3)
C34 C33 H33 120.9
C32 C33 H33 120.9
F4 C34 C35 119.1(3)
F4 C34 C33 118.0(3)
C35 C34 C33 122.9(3)
C34 C35 C36 118.6(3)
C34 C35 H35 120.7
C36 C35 H35 120.7
C35 C36 C31 121.0(3)
C35 C36 H36 119.5
C31 C36 H36 119.5

loop_
_geom_bond_atom_site_label_1
_geom_bond_atom_site_label_2
_geom_bond_distance
C1 C2 1.385(4)
C1 C6 1.386(5)
C1 H1 0.9500
C2 C3 1.365(5)
C2 H2 0.9500
C3 C4 1.364(5)
C3 F1 1.374(4)
C4 C5 1.389(5)
C4 H4 0.9500
C5 C6 1.400(4)
C5 H5 0.9500
C6 C7 1.475(4)
C7 C8 1.338(4)
C7 H7 0.9500
C8 C9 1.443(4)
C8 H8 0.9500
C9 C10 1.358(4)
C9 H9 0.9500
C10 C11 1.444(4)
C10 H10 0.9500
C11 C12 1.335(4)
C11 H11 0.9500
C12 C13 1.471(5)
C12 H12 0.9500
C13 C18 1.394(4)
C13 C14 1.395(5)
C14 C15 1.400(4)
C14 H14 0.9500
C15 C16 1.363(4)
C15 H15 0.9500
C16 C17 1.367(5)
C16 F2 1.372(4)
C17 C18 1.395(4)
C17 H17 0.9500
C18 H18 0.9500
C19 C20 1.385(4)
C19 C24 1.399(4)
C19 H19 0.9500
C20 C21 1.374(4)
C20 H20 0.9500
C21 F3 1.362(4)
C21 C22 1.370(4)
C22 C23 1.390(4)
C22 H22 0.9500
C23 C24 1.403(4)
C23 H23 0.9500
C24 C25 1.473(5)
C25 C26 1.329(4)
C25 H25 0.9500
C26 C27 1.447(5)
C26 H26 0.9500
C27 C28 1.352(4)
C27 H27 0.9500
C28 C29 1.442(5)
C28 H28 0.9500
C29 C30 1.335(4)
C29 H29 0.9500
C30 C31 1.460(5)
C30 H30 0.9500
C31 C32 1.401(4)
C31 C36 1.401(4)
C32 C33 1.386(4)
C32 H32 0.9500
C33 C34 1.370(4)
C33 H33 0.9500
C34 F4 1.362(4)
C34 C35 1.364(4)
C35 C36 1.389(4)
C35 H35 0.9500
C36 H36 0.9500

loop_
_geom_torsion_atom_site_label_1
_geom_torsion_atom_site_label_2
_geom_torsion_atom_site_label_3
_geom_torsion_atom_site_label_4
_geom_torsion
C6 C1 C2 C3 0.5(5)
C1 C2 C3 C4 1.2(5)
C1 C2 C3 F1 -178.2(3)
C2 C3 C4 C5 -1.1(5)
F1 C3 C4 C5 178.2(3)
C3 C4 C5 C6 -0.5(5)
C2 C1 C6 C5 -2.0(4)
C2 C1 C6 C7 177.1(3)
C4 C5 C6 C1 2.1(5)
C4 C5 C6 C7 -177.1(3)
C1 C6 C7 C8 -0.1(5)
C5 C6 C7 C8 179.0(3)
C6 C7 C8 C9 -178.4(3)
C7 C8 C9 C10 -178.2(3)
C8 C9 C10 C11 177.0(3)
C9 C10 C11 C12 -174.2(3)
C10 C11 C12 C13 171.8(3)
C11 C12 C13 C18 -175.0(3)
C11 C12 C13 C14 1.6(5)
C18 C13 C14 C15 0.7(4)
C12 C13 C14 C15 -176.0(3)
C13 C14 C15 C16 0.0(5)
C14 C15 C16 C17 -0.7(5)
C14 C15 C16 F2 178.5(3)
C15 C16 C17 C18 0.5(5)
F2 C16 C17 C18 -178.7(3)
C14 C13 C18 C17 -0.8(5)
C12 C13 C18 C17 176.0(3)
C16 C17 C18 C13 0.2(5)
C24 C19 C20 C21 -0.2(5)
C19 C20 C21 F3 179.7(3)
C19 C20 C21 C22 -1.4(5)
F3 C21 C22 C23 -179.7(3)
C20 C21 C22 C23 1.4(5)
C21 C22 C23 C24 0.2(5)
C20 C19 C24 C23 1.7(5)
C20 C19 C24 C25 -175.1(3)
C22 C23 C24 C19 -1.7(5)
C22 C23 C24 C25 175.2(3)
C19 C24 C25 C26 6.3(6)
C23 C24 C25 C26 -170.4(3)
C24 C25 C26 C27 174.2(3)
C25 C26 C27 C28 -175.6(3)
C26 C27 C28 C29 179.5(4)
C27 C28 C29 C30 178.4(4)
C28 C29 C30 C31 -173.8(3)
C29 C30 C31 C32 -6.1(6)
C29 C30 C31 C36 170.4(4)
C36 C31 C32 C33 -1.0(5)
C30 C31 C32 C33 175.5(3)
C31 C32 C33 C34 -0.2(5)
C32 C33 C34 F4 -179.4(3)
C32 C33 C34 C35 1.4(5)
F4 C34 C35 C36 179.4(3)
C33 C34 C35 C36 -1.3(5)
C34 C35 C36 C31 0.1(5)
C32 C31 C36 C35 1.0(5)
C30 C31 C36 C35 -175.6(3)

loop_
_cod_related_entry_id
_cod_related_entry_code
_cod_related_entry_database
1 30651558 ChemSpider
